data_1556266
loop_
_publ_author_name
'Wang, Ming'
'Shi, Yu-Hua'
'Luo, Jun-Fei'
'Du, Wenting'
'Shi, Xiao-Xin'
'Fossey, John S.'
'Deng, Wei-Ping'

_publ_section_title
;
 Novel N,O-Cu(OAc)2 complex catalysed diastereo- and enantioselective
 1,4-addition of glycine derivatives to alkylidene malonates
;
_journal_issue 1
_journal_name_full 'Catalysis Science &amp; Technology'
_journal_page_first 100
_journal_paper_doi 10.1039/c0cy00001a
_journal_volume 1
_journal_year 2011
_chemical_absolute_configuration unk
_chemical_formula_sum 'C28 H27 N O6'
_chemical_formula_weight 473.51
_space_group_IT_number 19
_space_group_name_Hall 'P 2ac 2ab'
_space_group_name_H-M_alt 'P 21 21 21'
_symmetry_cell_setting orthorhombic
_symmetry_space_group_name_H-M 'P 21 21 21'
_atom_sites_solution_hydrogens geom
_atom_sites_solution_primary direct
_atom_sites_solution_secondary difmap
_audit_creation_method SHELXL-97
_cell_angle_alpha 90.00
_cell_angle_beta 90.00
_cell_angle_gamma 90.00
_cell_formula_units_Z 4
_cell_length_a 10.4200(17)
_cell_length_b 12.888(2)
_cell_length_c 19.103(3)
_cell_measurement_reflns_used 922
_cell_measurement_temperature 293(2)
_cell_measurement_theta_max 37.314
_cell_measurement_theta_min 5.461
_cell_volume 2565.4(7)
_computing_cell_refinement 'Bruker SMART'
_computing_data_collection 'Bruker SMART'
_computing_data_reduction 'Bruker SHELXTL'
_computing_molecular_graphics 'Bruker SHELXTL'
_computing_publication_material 'Bruker SHELXTL'
_computing_structure_refinement 'SHELXL-97 (Sheldrick, 1997)'
_computing_structure_solution 'SHELXS-97 (Sheldrick, 1990)'
_diffrn_ambient_temperature 293(2)
_diffrn_measured_fraction_theta_full 1.000
_diffrn_measured_fraction_theta_max 1.000
_diffrn_measurement_device_type 'CCD area detector'
_diffrn_measurement_method 'phi and omega scans'
_diffrn_radiation_monochromator graphite
_diffrn_radiation_source 'fine-focus sealed tube'
_diffrn_radiation_type MoK\a
_diffrn_radiation_wavelength 0.71073
_diffrn_reflns_av_R_equivalents 0.0474
_diffrn_reflns_av_sigmaI/netI 0.0304
_diffrn_reflns_limit_h_max 11
_diffrn_reflns_limit_h_min -11
_diffrn_reflns_limit_k_max 14
_diffrn_reflns_limit_k_min -14
_diffrn_reflns_limit_l_max 13
_diffrn_reflns_limit_l_min -21
_diffrn_reflns_number 11182
_diffrn_reflns_theta_full 23.27
_diffrn_reflns_theta_max 23.27
_diffrn_reflns_theta_min 1.91
_exptl_absorpt_coefficient_mu 0.086
_exptl_absorpt_correction_T_max 1.0000
_exptl_absorpt_correction_T_min 0.3842
_exptl_absorpt_correction_type empirical
_exptl_absorpt_process_details sadabs
_exptl_crystal_colour colorless
_exptl_crystal_density_diffrn 1.226
_exptl_crystal_density_method 'not measured'
_exptl_crystal_description prismatic
_exptl_crystal_F_000 1000
_exptl_crystal_size_max 0.402
_exptl_crystal_size_mid 0.349
_exptl_crystal_size_min 0.311
_refine_diff_density_max 0.114
_refine_diff_density_min -0.111
_refine_diff_density_rms 0.023
_refine_ls_abs_structure_details 'Flack H D (1983), Acta Cryst. A39, 876-881'
_refine_ls_abs_structure_Flack 10(10)
_refine_ls_extinction_coef 0.0043(10)
_refine_ls_extinction_expression Fc^*^=kFc[1+0.001xFc^2^\l^3^/sin(2\q)]^-1/4^
_refine_ls_extinction_method SHELXL
_refine_ls_goodness_of_fit_ref 0.983
_refine_ls_hydrogen_treatment constr
_refine_ls_matrix_type full
_refine_ls_number_parameters 320
_refine_ls_number_reflns 2125
_refine_ls_number_restraints 0
_refine_ls_restrained_S_all 0.983
_refine_ls_R_factor_all 0.0463
_refine_ls_R_factor_gt 0.0350
_refine_ls_shift/su_max 0.000
_refine_ls_shift/su_mean 0.000
_refine_ls_structure_factor_coef Fsqd
_refine_ls_weighting_details 'calc w=1/[\s^2^(Fo^2^)+(0.0489P)^2^+0.0000P] where P=(Fo^2^+2Fc^2^)/3'
_refine_ls_weighting_scheme calc
_refine_ls_wR_factor_gt 0.0814
_refine_ls_wR_factor_ref 0.0852
_reflns_number_gt 1731
_reflns_number_total 2125
_reflns_threshold_expression >2sigma(I)
_cod_data_source_file c0cy00001a.txt
_cod_data_source_block cd201415
_cod_depositor_comments
;
The following automatic conversions were performed:

data item '_symmetry_cell_setting' value 'Orthorhombic' was changed
to 'orthorhombic' in accordance with the
/home/saulius/struct/COD-crude-data/automatic-downloads/DataCite-retrospective/RSC/depositions/lib/dictionaries/cif_core.dic
dictionary named 'cif_core.dic' version 2.4.2 last updated on
2011-04-26.

Automatic conversion script
Id: cif_fix_values 6909 2019-04-08 15:41:33Z antanas 
;
_cod_original_sg_symbol_H-M P2(1)2(1)2(1)
_cod_database_code 1556266

loop_
_symmetry_equiv_pos_as_xyz
'x, y, z'
'-x+1/2, -y, z+1/2'
'-x, y+1/2, -z+1/2'
'x+1/2, -y+1/2, -z'

loop_
_atom_site_label
_atom_site_type_symbol
_atom_site_fract_x
_atom_site_fract_y
_atom_site_fract_z
_atom_site_U_iso_or_equiv
_atom_site_adp_type
_atom_site_occupancy
_atom_site_symmetry_multiplicity
_atom_site_calc_flag
_atom_site_refinement_flags
O1 O 0.1640(3) 0.1591(2) 0.37324(14) 0.0941(8) Uani 1 1 d .
O2 O 0.1393(3) 0.32968(19) 0.36328(13) 0.0892(8) Uani 1 1 d .
O3 O 0.4591(3) 0.20807(19) 0.40693(13) 0.0883(8) Uani 1 1 d .
O4 O 0.4958(3) 0.35763(17) 0.35446(13) 0.0860(8) Uani 1 1 d .
O5 O 0.0285(2) 0.1601(2) 0.22644(15) 0.1000(9) Uani 1 1 d .
O6 O 0.1467(2) 0.01609(17) 0.24062(13) 0.0828(7) Uani 1 1 d .
N1 N 0.2360(2) 0.26495(18) 0.17004(12) 0.0546(7) Uani 1 1 d .
C1 C 0.2538(3) 0.1621(2) 0.20031(14) 0.0515(7) Uani 1 1 d .
H1 H 0.2895 0.1168 0.1640 0.062 Uiso 1 1 calc R
C2 C 0.3538(3) 0.1698(2) 0.26079(13) 0.0470(7) Uani 1 1 d .
H2 H 0.3497 0.1049 0.2874 0.056 Uiso 1 1 calc R
C3 C 0.3232(3) 0.2597(2) 0.31201(14) 0.0516(7) Uani 1 1 d .
H3 H 0.3151 0.3245 0.2855 0.062 Uiso 1 1 calc R
C4 C 0.1996(3) 0.2407(3) 0.35268(15) 0.0618(8) Uani 1 1 d .
C5 C 0.0180(5) 0.3207(4) 0.4008(3) 0.138(2) Uani 1 1 d .
H5A H -0.0382 0.2747 0.3758 0.207 Uiso 1 1 calc R
H5B H -0.0212 0.3878 0.4045 0.207 Uiso 1 1 calc R
H5C H 0.0335 0.2935 0.4468 0.207 Uiso 1 1 calc R
C6 C 0.4321(3) 0.2702(2) 0.36398(17) 0.0586(8) Uani 1 1 d .
C7 C 0.6098(5) 0.3716(3) 0.3976(3) 0.1302(19) Uani 1 1 d .
H7A H 0.5871 0.3651 0.4461 0.195 Uiso 1 1 calc R
H7B H 0.6453 0.4393 0.3893 0.195 Uiso 1 1 calc R
H7C H 0.6722 0.3197 0.3857 0.195 Uiso 1 1 calc R
C8 C 0.1292(4) 0.1164(3) 0.22391(16) 0.0645(9) Uani 1 1 d .
C9 C 0.0368(4) -0.0369(3) 0.2719(2) 0.1182(16) Uani 1 1 d .
H9A H 0.0173 -0.0058 0.3163 0.177 Uiso 1 1 calc R
H9B H 0.0571 -0.1089 0.2785 0.177 Uiso 1 1 calc R
H9C H -0.0360 -0.0307 0.2414 0.177 Uiso 1 1 calc R
C10 C 0.4882(3) 0.1793(2) 0.23132(13) 0.0498(7) Uani 1 1 d .
C11 C 0.5705(3) 0.0962(3) 0.23402(18) 0.0736(10) Uani 1 1 d .
H11 H 0.5433 0.0342 0.2540 0.088 Uiso 1 1 calc R
C12 C 0.6933(4) 0.1038(4) 0.2074(2) 0.0988(14) Uani 1 1 d .
H12 H 0.7483 0.0471 0.2103 0.119 Uiso 1 1 calc R
C13 C 0.7345(4) 0.1922(4) 0.17731(19) 0.0964(14) Uani 1 1 d .
H13 H 0.8173 0.1965 0.1594 0.116 Uiso 1 1 calc R
C14 C 0.6543(4) 0.2753(3) 0.17336(19) 0.0909(12) Uani 1 1 d .
H14 H 0.6827 0.3366 0.1529 0.109 Uiso 1 1 calc R
C15 C 0.5320(3) 0.2692(3) 0.19932(18) 0.0738(10) Uani 1 1 d .
H15 H 0.4775 0.3260 0.1954 0.089 Uiso 1 1 calc R
C16 C 0.2200(3) 0.2747(2) 0.10439(14) 0.0461(7) Uani 1 1 d .
C17 C 0.2084(3) 0.1865(2) 0.05435(14) 0.0522(7) Uani 1 1 d .
C18 C 0.0897(4) 0.1420(3) 0.04238(18) 0.0758(10) Uani 1 1 d .
H18 H 0.0174 0.1679 0.0649 0.091 Uiso 1 1 calc R
C19 C 0.0784(5) 0.0592(3) -0.0029(2) 0.0986(14) Uani 1 1 d .
H19 H -0.0016 0.0294 -0.0109 0.118 Uiso 1 1 calc R
C20 C 0.1833(7) 0.0212(3) -0.0357(2) 0.1071(18) Uani 1 1 d .
H20 H 0.1746 -0.0347 -0.0661 0.129 Uiso 1 1 calc R
C21 C 0.3013(5) 0.0632(3) -0.02492(19) 0.0936(14) Uani 1 1 d .
H21 H 0.3727 0.0359 -0.0476 0.112 Uiso 1 1 calc R
C22 C 0.3145(4) 0.1473(3) 0.02017(15) 0.0691(9) Uani 1 1 d .
H22 H 0.3948 0.1771 0.0273 0.083 Uiso 1 1 calc R
C23 C 0.2129(3) 0.3822(2) 0.07508(14) 0.0509(7) Uani 1 1 d .
C24 C 0.1877(4) 0.4003(2) 0.00602(16) 0.0702(10) Uani 1 1 d .
H24 H 0.1723 0.3444 -0.0237 0.084 Uiso 1 1 calc R
C25 C 0.1846(4) 0.4998(3) -0.02065(18) 0.0885(12) Uani 1 1 d .
H25 H 0.1676 0.5107 -0.0679 0.106 Uiso 1 1 calc R
C26 C 0.2066(5) 0.5821(3) 0.0224(2) 0.0916(13) Uani 1 1 d .
H26 H 0.2027 0.6494 0.0050 0.110 Uiso 1 1 calc R
C27 C 0.2345(4) 0.5653(3) 0.0916(2) 0.0900(12) Uani 1 1 d .
H27 H 0.2515 0.6211 0.1210 0.108 Uiso 1 1 calc R
C28 C 0.2373(4) 0.4664(2) 0.11745(16) 0.0690(9) Uani 1 1 d .
H28 H 0.2561 0.4558 0.1645 0.083 Uiso 1 1 calc R

loop_
_atom_site_aniso_label
_atom_site_aniso_U_11
_atom_site_aniso_U_22
_atom_site_aniso_U_33
_atom_site_aniso_U_23
_atom_site_aniso_U_13
_atom_site_aniso_U_12
O1 0.090(2) 0.0833(17) 0.109(2) 0.0227(16) 0.0316(16) -0.0021(15)
O2 0.0834(18) 0.0827(16) 0.1013(18) -0.0174(15) 0.0215(16) 0.0214(15)
O3 0.106(2) 0.0832(16) 0.0762(16) 0.0222(14) -0.0359(15) -0.0161(14)
O4 0.0968(19) 0.0614(15) 0.0999(18) -0.0015(13) -0.0180(15) -0.0208(14)
O5 0.0511(16) 0.118(2) 0.131(2) 0.0313(18) -0.0071(15) 0.0092(15)
O6 0.0740(16) 0.0637(14) 0.1108(18) 0.0117(13) -0.0039(14) -0.0157(13)
N1 0.0649(17) 0.0507(14) 0.0483(15) 0.0000(11) -0.0067(12) 0.0090(13)
C1 0.058(2) 0.0466(17) 0.0497(16) -0.0011(13) -0.0045(14) 0.0049(15)
C2 0.0535(17) 0.0412(14) 0.0462(15) 0.0035(13) -0.0044(14) 0.0042(14)
C3 0.0582(19) 0.0469(16) 0.0498(16) 0.0036(14) -0.0004(14) 0.0020(14)
C4 0.064(2) 0.070(2) 0.0512(18) -0.0025(17) 0.0007(16) 0.012(2)
C5 0.103(4) 0.149(4) 0.163(4) -0.036(4) 0.059(4) 0.027(3)
C6 0.072(2) 0.0515(18) 0.0522(19) -0.0037(16) 0.0016(17) -0.0018(17)
C7 0.113(4) 0.110(3) 0.168(5) -0.021(3) -0.043(4) -0.042(3)
C8 0.058(2) 0.071(2) 0.064(2) 0.0042(17) -0.0127(18) 0.0023(19)
C9 0.094(3) 0.112(3) 0.149(4) 0.035(3) -0.006(3) -0.046(3)
C10 0.0530(19) 0.0547(18) 0.0416(17) -0.0002(14) -0.0037(14) 0.0045(15)
C11 0.067(2) 0.078(2) 0.076(2) 0.0101(19) 0.003(2) 0.0207(19)
C12 0.075(3) 0.128(4) 0.094(3) 0.018(3) 0.014(2) 0.042(3)
C13 0.054(2) 0.168(4) 0.068(2) 0.017(3) 0.0103(19) 0.013(3)
C14 0.068(3) 0.115(3) 0.089(3) 0.031(2) 0.011(2) -0.008(3)
C15 0.063(2) 0.073(2) 0.086(2) 0.014(2) 0.0106(19) 0.0038(18)
C16 0.0388(16) 0.0516(17) 0.0480(17) -0.0021(13) -0.0028(13) 0.0044(13)
C17 0.060(2) 0.0501(16) 0.0461(16) 0.0010(13) -0.0021(15) 0.0028(15)
C18 0.075(3) 0.077(2) 0.075(2) -0.006(2) -0.0028(19) -0.018(2)
C19 0.132(4) 0.080(3) 0.084(3) -0.005(2) -0.018(3) -0.039(3)
C20 0.191(6) 0.059(2) 0.071(3) -0.013(2) -0.037(3) 0.005(3)
C21 0.139(4) 0.084(3) 0.058(2) -0.010(2) -0.007(2) 0.049(3)
C22 0.075(2) 0.073(2) 0.0599(19) -0.0049(18) -0.0023(18) 0.0172(18)
C23 0.0543(19) 0.0527(17) 0.0457(17) -0.0012(13) 0.0007(14) 0.0069(14)
C24 0.095(3) 0.061(2) 0.055(2) 0.0018(15) -0.0072(18) 0.0045(18)
C25 0.135(4) 0.072(2) 0.059(2) 0.0170(19) -0.009(2) 0.009(2)
C26 0.138(4) 0.056(2) 0.081(3) 0.017(2) 0.003(3) 0.014(2)
C27 0.136(4) 0.056(2) 0.077(2) -0.0004(18) -0.001(2) 0.006(2)
C28 0.094(3) 0.0570(19) 0.0563(19) 0.0024(16) -0.0055(17) 0.0075(19)

loop_
_atom_type_symbol
_atom_type_description
_atom_type_scat_dispersion_real
_atom_type_scat_dispersion_imag
_atom_type_scat_source
C C 0.0033 0.0000 'International Tables Vol C Tables 4.2.6.8 and 6.1.1.4'
H H 0.0000 0.0000 'International Tables Vol C Tables 4.2.6.8 and 6.1.1.4'
N N 0.0061 0.0000 'International Tables Vol C Tables 4.2.6.8 and 6.1.1.4'
O O 0.0106 0.0000 'International Tables Vol C Tables 4.2.6.8 and 6.1.1.4'

loop_
_geom_angle_atom_site_label_1
_geom_angle_atom_site_label_2
_geom_angle_atom_site_label_3
_geom_angle
C4 O2 C5 114.7(3)
C6 O4 C7 116.0(3)
C8 O6 C9 116.1(3)
C16 N1 C1 119.8(2)
N1 C1 C8 111.5(3)
N1 C1 C2 108.7(2)
C8 C1 C2 112.5(2)
N1 C1 H1 108.0
C8 C1 H1 108.0
C2 C1 H1 108.0
C10 C2 C3 111.4(2)
C10 C2 C1 110.3(2)
C3 C2 C1 112.2(2)
C10 C2 H2 107.6
C3 C2 H2 107.6
C1 C2 H2 107.6
C6 C3 C4 108.3(2)
C6 C3 C2 109.0(2)
C4 C3 C2 112.1(2)
C6 C3 H3 109.1
C4 C3 H3 109.1
C2 C3 H3 109.1
O1 C4 O2 124.8(3)
O1 C4 C3 125.3(3)
O2 C4 C3 109.9(3)
O2 C5 H5A 109.5
O2 C5 H5B 109.5
H5A C5 H5B 109.5
O2 C5 H5C 109.5
H5A C5 H5C 109.5
H5B C5 H5C 109.5
O3 C6 O4 123.7(3)
O3 C6 C3 125.0(3)
O4 C6 C3 111.3(3)
O4 C7 H7A 109.5
O4 C7 H7B 109.5
H7A C7 H7B 109.5
O4 C7 H7C 109.5
H7A C7 H7C 109.5
H7B C7 H7C 109.5
O5 C8 O6 124.4(3)
O5 C8 C1 126.2(3)
O6 C8 C1 109.4(3)
O6 C9 H9A 109.5
O6 C9 H9B 109.5
H9A C9 H9B 109.5
O6 C9 H9C 109.5
H9A C9 H9C 109.5
H9B C9 H9C 109.5
C11 C10 C15 117.6(3)
C11 C10 C2 120.0(3)
C15 C10 C2 122.4(3)
C10 C11 C12 120.6(4)
C10 C11 H11 119.7
C12 C11 H11 119.7
C13 C12 C11 120.9(4)
C13 C12 H12 119.6
C11 C12 H12 119.6
C12 C13 C14 119.6(4)
C12 C13 H13 120.2
C14 C13 H13 120.2
C13 C14 C15 120.4(4)
C13 C14 H14 119.8
C15 C14 H14 119.8
C14 C15 C10 120.9(4)
C14 C15 H15 119.5
C10 C15 H15 119.5
N1 C16 C17 124.7(2)
N1 C16 C23 117.8(2)
C17 C16 C23 117.5(2)
C22 C17 C18 119.1(3)
C22 C17 C16 121.1(3)
C18 C17 C16 119.7(3)
C19 C18 C17 120.1(4)
C19 C18 H18 119.9
C17 C18 H18 119.9
C20 C19 C18 120.1(4)
C20 C19 H19 119.9
C18 C19 H19 119.9
C19 C20 C21 121.1(4)
C19 C20 H20 119.4
C21 C20 H20 119.4
C20 C21 C22 119.6(4)
C20 C21 H21 120.2
C22 C21 H21 120.2
C17 C22 C21 119.9(4)
C17 C22 H22 120.0
C21 C22 H22 120.0
C24 C23 C28 117.9(3)
C24 C23 C16 122.0(3)
C28 C23 C16 120.0(2)
C23 C24 C25 121.3(3)
C23 C24 H24 119.3
C25 C24 H24 119.3
C26 C25 C24 119.8(3)
C26 C25 H25 120.1
C24 C25 H25 120.1
C25 C26 C27 119.7(3)
C25 C26 H26 120.1
C27 C26 H26 120.1
C28 C27 C26 120.0(3)
C28 C27 H27 120.0
C26 C27 H27 120.0
C27 C28 C23 121.2(3)
C27 C28 H28 119.4
C23 C28 H28 119.4

loop_
_geom_bond_atom_site_label_1
_geom_bond_atom_site_label_2
_geom_bond_distance
O1 C4 1.183(4)
O2 C4 1.323(4)
O2 C5 1.457(5)
O3 C6 1.181(3)
O4 C6 1.320(4)
O4 C7 1.457(5)
O5 C8 1.192(4)
O6 C8 1.344(4)
O6 C9 1.461(5)
N1 C16 1.271(3)
N1 C1 1.458(3)
C1 C8 1.495(4)
C1 C2 1.559(4)
C1 H1 0.9800
C2 C10 1.515(4)
C2 C3 1.550(4)
C2 H2 0.9800
C3 C6 1.514(4)
C3 C4 1.523(4)
C3 H3 0.9800
C5 H5A 0.9600
C5 H5B 0.9600
C5 H5C 0.9600
C7 H7A 0.9600
C7 H7B 0.9600
C7 H7C 0.9600
C9 H9A 0.9600
C9 H9B 0.9600
C9 H9C 0.9600
C10 C11 1.373(4)
C10 C15 1.387(4)
C11 C12 1.380(5)
C11 H11 0.9300
C12 C13 1.347(6)
C12 H12 0.9300
C13 C14 1.360(6)
C13 H13 0.9300
C14 C15 1.370(5)
C14 H14 0.9300
C15 H15 0.9300
C16 C17 1.489(4)
C16 C23 1.496(4)
C17 C22 1.380(4)
C17 C18 1.382(4)
C18 C19 1.378(5)
C18 H18 0.9300
C19 C20 1.352(7)
C19 H19 0.9300
C20 C21 1.359(6)
C20 H20 0.9300
C21 C22 1.392(5)
C21 H21 0.9300
C22 H22 0.9300
C23 C24 1.365(4)
C23 C28 1.378(4)
C24 C25 1.381(4)
C24 H24 0.9300
C25 C26 1.362(5)
C25 H25 0.9300
C26 C27 1.371(5)
C26 H26 0.9300
C27 C28 1.366(4)
C27 H27 0.9300
C28 H28 0.9300

loop_
_geom_torsion_atom_site_label_1
_geom_torsion_atom_site_label_2
_geom_torsion_atom_site_label_3
_geom_torsion_atom_site_label_4
_geom_torsion
C16 N1 C1 C8 -92.9(3)
C16 N1 C1 C2 142.6(3)
N1 C1 C2 C10 -76.0(3)
C8 C1 C2 C10 160.0(3)
N1 C1 C2 C3 48.8(3)
C8 C1 C2 C3 -75.2(3)
C10 C2 C3 C6 -49.2(3)
C1 C2 C3 C6 -173.4(2)
C10 C2 C3 C4 -169.0(2)
C1 C2 C3 C4 66.7(3)
C5 O2 C4 O1 -2.7(5)
C5 O2 C4 C3 178.9(3)
C6 C3 C4 O1 -83.8(4)
C2 C3 C4 O1 36.5(4)
C6 C3 C4 O2 94.6(3)
C2 C3 C4 O2 -145.1(3)
C7 O4 C6 O3 4.0(5)
C7 O4 C6 C3 -174.7(3)
C4 C3 C6 O3 55.4(4)
C2 C3 C6 O3 -66.8(4)
C4 C3 C6 O4 -125.9(3)
C2 C3 C6 O4 112.0(3)
C9 O6 C8 O5 -7.8(5)
C9 O6 C8 C1 173.6(3)
N1 C1 C8 O5 -8.5(5)
C2 C1 C8 O5 113.9(4)
N1 C1 C8 O6 170.0(2)
C2 C1 C8 O6 -67.6(3)
C3 C2 C10 C11 128.9(3)
C1 C2 C10 C11 -105.8(3)
C3 C2 C10 C15 -52.9(4)
C1 C2 C10 C15 72.3(3)
C15 C10 C11 C12 1.8(5)
C2 C10 C11 C12 -180.0(3)
C10 C11 C12 C13 -1.0(6)
C11 C12 C13 C14 0.3(7)
C12 C13 C14 C15 -0.4(7)
C13 C14 C15 C10 1.3(6)
C11 C10 C15 C14 -1.9(5)
C2 C10 C15 C14 179.8(3)
C1 N1 C16 C17 4.7(4)
C1 N1 C16 C23 -175.1(3)
N1 C16 C17 C22 -92.6(4)
C23 C16 C17 C22 87.2(3)
N1 C16 C17 C18 86.5(4)
C23 C16 C17 C18 -93.7(3)
C22 C17 C18 C19 0.3(5)
C16 C17 C18 C19 -178.8(3)
C17 C18 C19 C20 0.1(6)
C18 C19 C20 C21 0.0(6)
C19 C20 C21 C22 -0.5(6)
C18 C17 C22 C21 -0.8(4)
C16 C17 C22 C21 178.3(3)
C20 C21 C22 C17 0.9(5)
N1 C16 C23 C24 -175.7(3)
C17 C16 C23 C24 4.5(4)
N1 C16 C23 C28 7.1(4)
C17 C16 C23 C28 -172.7(3)
C28 C23 C24 C25 -1.0(5)
C16 C23 C24 C25 -178.3(3)
C23 C24 C25 C26 -0.2(6)
C24 C25 C26 C27 1.5(7)
C25 C26 C27 C28 -1.4(7)
C26 C27 C28 C23 0.2(6)
C24 C23 C28 C27 1.1(5)
C16 C23 C28 C27 178.4(3)
